data_7020885
loop_
_publ_author_name
'Mitra, Joyee'
'Sarkar, Sabyasachi'

_publ_section_title
;
 Modelling the reduced xanthine oxidase in active sulfo and inactive
 desulfo forms.
;
_journal_issue 9
_journal_name_full 'Dalton transactions (Cambridge, England : 2003)'
_journal_page_first 3050
_journal_page_last 3058
_journal_paper_doi 10.1039/c2dt32309e
_journal_volume 42
_journal_year 2013
_chemical_formula_moiety 'C16 H36 N, C16 H9 Mo N4 O S3'
_chemical_formula_sum 'C32 H45 Mo N5 O S3'
_chemical_formula_weight 707.88
_chemical_name_systematic
;
?
;
_space_group_IT_number 14
_symmetry_cell_setting monoclinic
_symmetry_space_group_name_Hall '-P 2ybc'
_symmetry_space_group_name_H-M 'P 1 21/c 1'
_atom_sites_solution_hydrogens geom
_atom_sites_solution_primary direct
_atom_sites_solution_secondary difmap
_audit_creation_method SHELXL-97
_cell_angle_alpha 90.000(5)
_cell_angle_beta 106.757(5)
_cell_angle_gamma 90.000(5)
_cell_formula_units_Z 4
_cell_length_a 16.381(5)
_cell_length_b 8.671(5)
_cell_length_c 25.304(5)
_cell_measurement_temperature 293(2)
_cell_volume 3442(2)
_computing_cell_refinement 'SAINT 6.45 ( Bruker, 2003)'
_computing_data_collection 'SMART 5.628 (Bruker, 2003)'
_computing_data_reduction 'SAINT 6.45 ( Bruker, 2003)'
_computing_molecular_graphics 'Diamond 3.1e, Ortep'
_computing_structure_refinement 'SHELXL-97 (Sheldrick, 1997)'
_computing_structure_solution SIR-97
_diffrn_ambient_temperature 293(2)
_diffrn_measured_fraction_theta_full 0.992
_diffrn_measured_fraction_theta_max 0.992
_diffrn_measurement_device_type 'CCD Area Detector'
_diffrn_measurement_method /w-scans
_diffrn_radiation_monochromator graphite
_diffrn_radiation_source 'fine-focus sealed tube'
_diffrn_radiation_type MoK\a
_diffrn_radiation_wavelength 0.71069
_diffrn_reflns_av_R_equivalents 0.0949
_diffrn_reflns_av_sigmaI/netI 0.1255
_diffrn_reflns_limit_h_max 21
_diffrn_reflns_limit_h_min -21
_diffrn_reflns_limit_k_max 7
_diffrn_reflns_limit_k_min -11
_diffrn_reflns_limit_l_max 28
_diffrn_reflns_limit_l_min -33
_diffrn_reflns_number 20195
_diffrn_reflns_theta_full 27.75
_diffrn_reflns_theta_max 27.75
_diffrn_reflns_theta_min 2.40
_exptl_absorpt_coefficient_mu 0.595
_exptl_absorpt_correction_T_max 0.988
_exptl_absorpt_correction_T_min 0.986
_exptl_absorpt_correction_type empirical
_exptl_absorpt_process_details 'SADABS (Bruker, 2002)'
_exptl_crystal_colour blue
_exptl_crystal_density_diffrn 1.366
_exptl_crystal_density_method 'not measured'
_exptl_crystal_description 'rectangular block'
_exptl_crystal_F_000 1480
_exptl_crystal_size_max 0.04
_exptl_crystal_size_mid 0.02
_exptl_crystal_size_min 0.02
_refine_diff_density_max 1.006
_refine_diff_density_min -2.262
_refine_diff_density_rms 0.235
_refine_ls_extinction_method none
_refine_ls_goodness_of_fit_ref 0.998
_refine_ls_hydrogen_treatment constr
_refine_ls_matrix_type full
_refine_ls_number_parameters 388
_refine_ls_number_reflns 8065
_refine_ls_number_restraints 1
_refine_ls_restrained_S_all 1.000
_refine_ls_R_factor_all 0.1411
_refine_ls_R_factor_gt 0.0719
_refine_ls_shift/su_max 0.001
_refine_ls_shift/su_mean 0.000
_refine_ls_structure_factor_coef Fsqd
_refine_ls_weighting_details 'calc w=1/[\s^2^(Fo^2^)+(0.1532P)^2^+0.0000P] where P=(Fo^2^+2Fc^2^)/3'
_refine_ls_weighting_scheme calc
_refine_ls_wR_factor_gt 0.1852
_refine_ls_wR_factor_ref 0.2667
_reflns_number_gt 4507
_reflns_number_total 8065
_reflns_threshold_expression >2sigma(I)
_cod_data_source_file c2dt32309e.txt
_cod_data_source_block 21maya
_cod_depositor_comments
;
The following automatic conversions were performed:

'_symmetry_cell_setting' value 'Monoclinic' changed to 'monoclinic'
according to /home/saulius/struct/CIF-dictionaries/cif_core.dic
dictionary named 'cif_core.dic' version 2.4.2 from
2011-04-26.

'_exptl_absorpt_correction_type' value 'Empirical'
changed to 'empirical' according to
/home/saulius/struct/CIF-dictionaries/cif_core.dic dictionary named
'cif_core.dic' version 2.4.2 from 2011-04-26.

Automatic conversion script
Id: cif_fix_values 1891 2012-01-12 08:04:46Z andrius 
;
_cod_original_sg_symbol_H-M P21/c
_cod_database_code 7020885

loop_
_symmetry_equiv_pos_as_xyz
'x, y, z'
'-x, y+1/2, -z+1/2'
'-x, -y, -z'
'x, -y-1/2, z-1/2'

loop_
_atom_site_label
_atom_site_type_symbol
_atom_site_fract_x
_atom_site_fract_y
_atom_site_fract_z
_atom_site_U_iso_or_equiv
_atom_site_adp_type
_atom_site_occupancy
_atom_site_symmetry_multiplicity
_atom_site_calc_flag
_atom_site_refinement_flags
_atom_site_disorder_assembly
_atom_site_disorder_group
Mo1 Mo 0.71865(4) 0.33821(7) 0.97834(2) 0.0311(2) Uani 1 1 d . . .
S1 S 0.68163(11) 0.3959(2) 1.06100(7) 0.0333(4) Uani 1 1 d . . .
S2 S 0.86238(11) 0.3396(2) 1.03692(8) 0.0415(5) Uani 1 1 d . . .
S3 S 0.77351(12) 0.1904(2) 0.91307(8) 0.0377(4) Uani 1 1 d . . .
H3 H 0.8375 0.2499 0.9089 0.057 Uiso 1 1 calc R . .
O1 O 0.7024(3) 0.5102(5) 0.94704(19) 0.0369(11) Uani 1 1 d . . .
N1 N 0.7664(4) 0.6046(9) 1.1925(3) 0.0541(18) Uani 1 1 d . . .
N2 N 0.9953(4) 0.5299(9) 1.1655(3) 0.0517(17) Uani 1 1 d . . .
N3 N 0.6878(4) 0.0879(7) 0.9976(2) 0.0364(13) Uani 1 1 d . . .
N4 N 0.5865(3) 0.2831(7) 0.9303(2) 0.0304(12) Uani 1 1 d . . .
N5 N 0.8109(3) 0.7506(6) 0.8480(2) 0.0302(12) Uani 1 1 d . . .
C1 C 0.7784(4) 0.4570(8) 1.1067(3) 0.0345(16) Uani 1 1 d . . .
C2 C 0.8547(4) 0.4302(9) 1.0971(3) 0.0383(16) Uani 1 1 d . . .
C3 C 0.7742(4) 0.5371(9) 1.1554(3) 0.0377(16) Uani 1 1 d . . .
C4 C 0.9323(5) 0.4851(10) 1.1355(3) 0.0451(19) Uani 1 1 d . . .
C5 C 0.7415(5) -0.0077(9) 1.0322(3) 0.0454(19) Uani 1 1 d . . .
H5 H 0.7944 0.0289 1.0529 0.055 Uiso 1 1 calc R . .
C6 C 0.7198(6) -0.1626(9) 1.0381(4) 0.058(2) Uani 1 1 d . . .
H6 H 0.7586 -0.2266 1.0624 0.069 Uiso 1 1 calc R . .
C7 C 0.6437(6) -0.2191(9) 1.0088(4) 0.052(2) Uani 1 1 d . . .
H7 H 0.6298 -0.3219 1.0122 0.063 Uiso 1 1 calc R . .
C8 C 0.5863(5) -0.1210(8) 0.9735(3) 0.045(2) Uani 1 1 d . . .
C9 C 0.6110(5) 0.0323(8) 0.9685(3) 0.0364(17) Uani 1 1 d . . .
C10 C 0.5018(6) -0.1661(9) 0.9419(4) 0.054(2) Uani 1 1 d . . .
H10 H 0.4841 -0.2671 0.9441 0.065 Uiso 1 1 calc R . .
C11 C 0.4484(6) -0.0660(10) 0.9095(4) 0.054(2) Uani 1 1 d . . .
H11 H 0.3935 -0.0984 0.8908 0.065 Uiso 1 1 calc R . .
C12 C 0.4727(5) 0.0909(9) 0.9024(3) 0.0430(18) Uani 1 1 d . . .
C13 C 0.5552(4) 0.1375(8) 0.9329(3) 0.0353(16) Uani 1 1 d . . .
C14 C 0.4203(5) 0.2035(11) 0.8696(3) 0.049(2) Uani 1 1 d . . .
H14 H 0.3648 0.1786 0.8493 0.059 Uiso 1 1 calc R . .
C15 C 0.4501(5) 0.3483(10) 0.8672(3) 0.0471(19) Uani 1 1 d . . .
H15 H 0.4155 0.4231 0.8454 0.057 Uiso 1 1 calc R . .
C16 C 0.5337(4) 0.3839(9) 0.8980(3) 0.0368(16) Uani 1 1 d . . .
H16 H 0.5535 0.4835 0.8958 0.044 Uiso 1 1 calc R . .
C17 C 0.8646(4) 0.6858(8) 0.9026(3) 0.0367(16) Uani 1 1 d . . .
H17A H 0.8329 0.6030 0.9133 0.044 Uiso 1 1 calc R . .
H17B H 0.9157 0.6410 0.8970 0.044 Uiso 1 1 calc R . .
C18 C 0.8910(5) 0.7985(10) 0.9499(3) 0.051(2) Uani 1 1 d . . .
H18A H 0.9306 0.8724 0.9423 0.061 Uiso 1 1 calc R . .
H18B H 0.8412 0.8547 0.9526 0.061 Uiso 1 1 calc R . .
C19 C 0.9315(5) 0.7221(11) 1.0032(3) 0.053(2) Uani 1 1 d . . .
H19A H 0.9745 0.6517 0.9979 0.064 Uiso 1 1 calc R . .
H19B H 0.8885 0.6604 1.0128 0.064 Uiso 1 1 calc R . .
C20 C 0.9723(7) 0.8232(10) 1.0509(4) 0.064(3) Uani 1 1 d . . .
H20A H 0.9962 0.7608 1.0830 0.095 Uiso 1 1 calc R . .
H20B H 0.9304 0.8915 1.0577 0.095 Uiso 1 1 calc R . .
H20C H 1.0167 0.8826 1.0428 0.095 Uiso 1 1 calc R . .
C21 C 0.8546(4) 0.8960(9) 0.8321(3) 0.0374(16) Uani 1 1 d . . .
H21A H 0.8194 0.9331 0.7967 0.045 Uiso 1 1 calc R . .
H21B H 0.8554 0.9760 0.8591 0.045 Uiso 1 1 calc R . .
C22 C 0.9449(5) 0.8757(9) 0.8284(3) 0.0426(18) Uani 1 1 d . . .
H22A H 0.9829 0.8519 0.8646 0.051 Uiso 1 1 calc R . .
H22B H 0.9467 0.7905 0.8039 0.051 Uiso 1 1 calc R . .
C23 C 0.9738(5) 1.0204(10) 0.8070(3) 0.0453(19) Uani 1 1 d . . .
H23A H 0.9639 1.1071 0.8286 0.054 Uiso 1 1 calc R . .
H23B H 0.9397 1.0363 0.7691 0.054 Uiso 1 1 calc R . .
C24 C 1.0667(5) 1.0177(13) 0.8090(4) 0.068(3) Uani 1 1 d . . .
H24A H 1.0814 1.1132 0.7950 0.102 Uiso 1 1 calc R . .
H24B H 1.0767 0.9338 0.7869 0.102 Uiso 1 1 calc R . .
H24C H 1.1010 1.0042 0.8465 0.102 Uiso 1 1 calc R . .
C25 C 0.7248(4) 0.7993(8) 0.8529(3) 0.0374(16) Uani 1 1 d . . .
H25A H 0.7005 0.7126 0.8674 0.045 Uiso 1 1 calc R . .
H25B H 0.7338 0.8813 0.8801 0.045 Uiso 1 1 calc R . .
C26 C 0.6599(5) 0.8540(10) 0.8015(3) 0.0456(19) Uani 1 1 d . . .
H26A H 0.6843 0.9357 0.7847 0.055 Uiso 1 1 calc R . .
H26B H 0.6446 0.7696 0.7753 0.055 Uiso 1 1 calc R . .
C27 C 0.5813(5) 0.9127(12) 0.8140(3) 0.056(2) Uani 1 1 d . . .
H27A H 0.5979 0.9913 0.8423 0.067 Uiso 1 1 calc R . .
H27B H 0.5557 0.8285 0.8288 0.067 Uiso 1 1 calc R . .
C28 C 0.5154(5) 0.9793(13) 0.7651(4) 0.068(3) Uani 1 1 d . . .
H28A H 0.4675 1.0148 0.7764 0.102 Uiso 1 1 calc R . .
H28B H 0.4970 0.9015 0.7372 0.102 Uiso 1 1 calc R . .
H28C H 0.5396 1.0643 0.7505 0.102 Uiso 1 1 calc R . .
C29 C 0.8021(5) 0.6312(8) 0.8027(3) 0.0384(17) Uani 1 1 d . . .
H29A H 0.7770 0.6808 0.7674 0.046 Uiso 1 1 calc R . .
H29B H 0.8586 0.5966 0.8033 0.046 Uiso 1 1 calc R . .
C30 C 0.7498(5) 0.4935(9) 0.8065(4) 0.051(2) Uani 1 1 d . B .
H30A H 0.6904 0.5236 0.7987 0.061 Uiso 1 1 calc R . .
H30B H 0.7682 0.4525 0.8437 0.061 Uiso 1 1 calc R . .
C31 C 0.7580(6) 0.3693(12) 0.7659(5) 0.086(4) Uani 1 1 d D . .
H31A H 0.7584 0.4205 0.7319 0.103 Uiso 1 1 calc R A 1
H31B H 0.8134 0.3215 0.7807 0.103 Uiso 1 1 calc R A 1
C32A C 0.6977(10) 0.2510(17) 0.7521(7) 0.071(5) Uani 0.60 1 d P B 1
H32A H 0.7114 0.1832 0.7259 0.107 Uiso 0.60 1 calc PR B 1
H32B H 0.6421 0.2945 0.7362 0.107 Uiso 0.60 1 calc PR B 1
H32C H 0.6981 0.1940 0.7847 0.107 Uiso 0.60 1 calc PR B 1
C32B C 0.7187(14) 0.373(3) 0.7094(7) 0.073(8) Uani 0.40 1 d PD B 2
H32D H 0.7340 0.2821 0.6927 0.109 Uiso 0.40 1 calc PR B 2
H32E H 0.7370 0.4628 0.6939 0.109 Uiso 0.40 1 calc PR B 2
H32F H 0.6580 0.3760 0.7026 0.109 Uiso 0.40 1 calc PR B 2

loop_
_atom_site_aniso_label
_atom_site_aniso_U_11
_atom_site_aniso_U_22
_atom_site_aniso_U_33
_atom_site_aniso_U_23
_atom_site_aniso_U_13
_atom_site_aniso_U_12
Mo1 0.0370(4) 0.0234(3) 0.0366(4) 0.0011(2) 0.0164(3) 0.0016(2)
S1 0.0342(9) 0.0305(9) 0.0376(9) 0.0013(7) 0.0140(7) 0.0026(7)
S2 0.0370(10) 0.0465(12) 0.0448(11) -0.0032(9) 0.0176(8) 0.0032(8)
S3 0.0494(11) 0.0297(10) 0.0421(10) -0.0029(7) 0.0261(8) 0.0056(8)
O1 0.049(3) 0.028(3) 0.038(3) -0.005(2) 0.019(2) 0.002(2)
N1 0.048(4) 0.073(5) 0.039(4) -0.010(3) 0.010(3) 0.005(4)
N2 0.040(4) 0.064(5) 0.049(4) -0.007(3) 0.010(3) 0.006(3)
N3 0.045(3) 0.024(3) 0.047(3) 0.002(3) 0.023(3) 0.002(3)
N4 0.035(3) 0.026(3) 0.036(3) -0.002(2) 0.020(2) 0.002(2)
N5 0.030(3) 0.028(3) 0.034(3) -0.004(2) 0.011(2) -0.001(2)
C1 0.044(4) 0.034(4) 0.029(3) 0.004(3) 0.015(3) 0.007(3)
C2 0.033(4) 0.035(4) 0.043(4) 0.007(3) 0.007(3) 0.004(3)
C3 0.035(4) 0.043(5) 0.034(4) 0.003(3) 0.010(3) 0.001(3)
C4 0.044(5) 0.046(5) 0.050(5) 0.004(4) 0.021(4) 0.015(4)
C5 0.052(5) 0.048(5) 0.046(4) 0.010(4) 0.030(4) 0.019(4)
C6 0.092(7) 0.027(4) 0.072(6) 0.021(4) 0.052(5) 0.025(5)
C7 0.076(6) 0.024(4) 0.074(6) 0.005(4) 0.049(5) -0.002(4)
C8 0.069(5) 0.025(4) 0.060(5) -0.007(4) 0.048(4) -0.010(4)
C9 0.056(4) 0.024(4) 0.046(4) -0.001(3) 0.040(4) -0.003(3)
C10 0.080(6) 0.028(4) 0.075(6) -0.015(4) 0.053(5) -0.008(4)
C11 0.057(5) 0.052(5) 0.073(6) -0.024(5) 0.048(5) -0.018(4)
C12 0.046(4) 0.041(5) 0.052(5) -0.012(4) 0.030(4) -0.003(4)
C13 0.044(4) 0.025(4) 0.047(4) -0.008(3) 0.029(3) -0.006(3)
C14 0.042(4) 0.070(6) 0.042(4) -0.011(4) 0.023(4) -0.002(4)
C15 0.055(5) 0.050(5) 0.044(4) 0.000(4) 0.027(4) 0.007(4)
C16 0.038(4) 0.033(4) 0.043(4) -0.003(3) 0.019(3) 0.002(3)
C17 0.040(4) 0.029(4) 0.042(4) 0.001(3) 0.015(3) -0.002(3)
C18 0.059(5) 0.049(5) 0.038(4) 0.003(4) 0.003(4) -0.002(4)
C19 0.055(5) 0.063(6) 0.041(4) 0.001(4) 0.012(4) 0.019(4)
C20 0.088(7) 0.052(6) 0.047(5) -0.003(4) 0.013(5) -0.005(5)
C21 0.039(4) 0.039(4) 0.036(4) 0.002(3) 0.013(3) 0.002(3)
C22 0.041(4) 0.048(5) 0.041(4) -0.005(3) 0.016(3) -0.003(3)
C23 0.047(4) 0.054(5) 0.038(4) 0.001(4) 0.017(3) -0.016(4)
C24 0.051(5) 0.112(9) 0.045(5) 0.000(5) 0.019(4) -0.027(5)
C25 0.041(4) 0.028(4) 0.047(4) -0.002(3) 0.019(3) 0.002(3)
C26 0.037(4) 0.055(5) 0.045(4) -0.007(4) 0.013(3) 0.001(4)
C27 0.039(4) 0.082(7) 0.048(5) -0.005(4) 0.016(4) 0.012(4)
C28 0.052(5) 0.095(8) 0.062(6) 0.003(5) 0.023(5) 0.024(5)
C29 0.042(4) 0.039(4) 0.037(4) -0.006(3) 0.016(3) 0.005(3)
C30 0.050(5) 0.037(5) 0.071(6) -0.014(4) 0.026(4) -0.007(4)
C31 0.067(6) 0.073(7) 0.130(11) -0.060(7) 0.047(7) -0.018(5)
C32A 0.084(11) 0.038(9) 0.101(13) -0.020(9) 0.041(10) -0.020(8)
C32B 0.054(13) 0.13(2) 0.030(11) 0.000(12) -0.001(10) 0.012(14)

loop_
_atom_type_symbol
_atom_type_description
_atom_type_scat_dispersion_real
_atom_type_scat_dispersion_imag
_atom_type_scat_source
C C 0.0033 0.0016 'International Tables Vol C Tables 4.2.6.8 and 6.1.1.4'
H H 0.0000 0.0000 'International Tables Vol C Tables 4.2.6.8 and 6.1.1.4'
N N 0.0061 0.0033 'International Tables Vol C Tables 4.2.6.8 and 6.1.1.4'
O O 0.0106 0.0060 'International Tables Vol C Tables 4.2.6.8 and 6.1.1.4'
S S 0.1246 0.1234 'International Tables Vol C Tables 4.2.6.8 and 6.1.1.4'
Mo Mo -1.6832 0.6857 'International Tables Vol C Tables 4.2.6.8 and 6.1.1.4'

loop_
_geom_angle_atom_site_label_1
_geom_angle_atom_site_label_2
_geom_angle_atom_site_label_3
_geom_angle
O1 Mo1 N4 86.3(2)
O1 Mo1 N3 157.2(2)
N4 Mo1 N3 70.9(2)
O1 Mo1 S1 100.48(16)
N4 Mo1 S1 94.04(14)
N3 Mo1 S1 83.49(15)
O1 Mo1 S2 106.40(17)
N4 Mo1 S2 167.23(16)
N3 Mo1 S2 96.30(16)
S1 Mo1 S2 84.81(6)
O1 Mo1 S3 100.70(16)
N4 Mo1 S3 90.46(14)
N3 Mo1 S3 78.22(15)
S1 Mo1 S3 158.58(7)
S2 Mo1 S3 86.20(7)
C1 S1 Mo1 103.3(2)
C2 S2 Mo1 103.7(2)
C5 N3 C9 118.0(7)
C5 N3 Mo1 125.3(5)
C9 N3 Mo1 116.5(4)
C16 N4 C13 116.6(6)
C16 N4 Mo1 123.8(5)
C13 N4 Mo1 119.6(5)
C25 N5 C17 109.7(5)
C25 N5 C29 111.4(5)
C17 N5 C29 109.9(5)
C25 N5 C21 107.7(5)
C17 N5 C21 110.2(5)
C29 N5 C21 108.0(5)
C2 C1 C3 120.7(7)
C2 C1 S1 122.3(5)
C3 C1 S1 117.0(5)
C1 C2 C4 120.2(7)
C1 C2 S2 122.1(5)
C4 C2 S2 117.6(5)
N1 C3 C1 176.0(8)
N2 C4 C2 178.7(8)
N3 C5 C6 121.5(8)
C7 C6 C5 120.7(8)
C6 C7 C8 118.7(8)
C7 C8 C9 118.7(8)
C7 C8 C10 123.8(7)
C9 C8 C10 117.5(8)
N3 C9 C8 122.4(7)
N3 C9 C13 116.5(6)
C8 C9 C13 121.1(7)
C11 C10 C8 121.4(8)
C10 C11 C12 122.3(8)
C14 C12 C13 116.8(7)
C14 C12 C11 125.9(8)
C13 C12 C11 117.3(8)
N4 C13 C12 123.5(7)
N4 C13 C9 116.2(6)
C12 C13 C9 120.3(7)
C15 C14 C12 120.3(8)
C14 C15 C16 119.1(8)
N4 C16 C15 123.7(7)
C18 C17 N5 116.2(6)
C19 C18 C17 112.6(7)
C18 C19 C20 117.1(8)
C22 C21 N5 116.7(6)
C23 C22 C21 109.9(6)
C22 C23 C24 113.3(7)
C26 C25 N5 117.4(6)
C27 C26 C25 111.1(6)
C26 C27 C28 114.4(7)
C30 C29 N5 115.4(6)
C29 C30 C31 111.1(7)
C32B C31 C32A 71.0(14)
C32B C31 C30 125.1(15)
C32A C31 C30 119.7(10)

loop_
_geom_bond_atom_site_label_1
_geom_bond_atom_site_label_2
_geom_bond_distance
Mo1 O1 1.673(5)
Mo1 N4 2.208(5)
Mo1 N3 2.312(6)
Mo1 S1 2.3924(18)
Mo1 S2 2.393(2)
Mo1 S3 2.4564(18)
S1 C1 1.753(7)
S2 C2 1.751(8)
N1 C3 1.142(9)
N2 C4 1.157(9)
N3 C5 1.336(9)
N3 C9 1.350(9)
N4 C16 1.331(9)
N4 C13 1.371(8)
N5 C25 1.513(8)
N5 C17 1.517(8)
N5 C29 1.520(8)
N5 C21 1.559(9)
C1 C2 1.359(9)
C1 C3 1.435(10)
C2 C4 1.440(11)
C5 C6 1.408(11)
C6 C7 1.346(12)
C7 C8 1.385(12)
C8 C9 1.405(10)
C8 C10 1.440(12)
C9 C13 1.417(10)
C10 C11 1.333(12)
C11 C12 1.443(11)
C12 C14 1.404(12)
C12 C13 1.408(10)
C14 C15 1.355(11)
C15 C16 1.402(11)
C17 C18 1.507(10)
C18 C19 1.477(10)
C19 C20 1.486(11)
C21 C22 1.519(9)
C22 C23 1.496(10)
C23 C24 1.507(10)
C25 C26 1.501(10)
C26 C27 1.501(10)
C27 C28 1.503(11)
C29 C30 1.489(11)
C30 C31 1.520(12)
C31 C32B 1.389(15)
C31 C32A 1.397(16)
